data_8105639
loop_
_publ_author_name
'Aouad, Mohamed Reda'
'Messali, Mouslim'
'Rezki, Nadjet'
'Zarrouk, Abdelkader'
'Warad, Ismail'

_publ_section_title
;
 Crystal structure of
 (E)-4-((2-fluoro-3-(trifluoromethyl)benzylidene)amino)-3-methyl-1H-1,2,4-triazole-5(4H)-thione,
 C11H8F4N4S
;
_journal_issue 2
_journal_name_full 'Zeitschrift f\"ur Kristallographie - New Crystal Structures'
_journal_page_first 343
_journal_page_last 344
_journal_paper_doi 10.1515/ncrs-2018-0405
_journal_volume 234
_journal_year 2019
_chemical_formula_moiety 'C11 H8 F4 N4 S'
_chemical_formula_sum 'C11 H8 F4 N4 S'
_chemical_formula_weight 304.27
_space_group_crystal_system monoclinic
_space_group_IT_number 14
_space_group_name_Hall '-P 2ybc'
_space_group_name_H-M_alt 'P 1 21/c 1'
_atom_sites_solution_hydrogens geom
_cell_angle_alpha 90
_cell_angle_beta 95.425(4)
_cell_angle_gamma 90
_cell_formula_units_Z 4
_cell_length_a 4.4773(4)
_cell_length_b 14.1089(11)
_cell_length_c 20.1449(16)
_cell_measurement_reflns_used 9980
_cell_measurement_temperature 273(2)
_cell_measurement_theta_max 65.55
_cell_measurement_theta_min 7.25
_cell_volume 1266.85(18)
_computing_molecular_graphics 'Olex2 (Dolomanov et al., 2009)'
_computing_publication_material 'Olex2 (Dolomanov et al., 2009)'
_computing_structure_refinement 'XL (Sheldrick, 2008)'
_diffrn_ambient_temperature 273.15
_diffrn_measured_fraction_theta_full 0.986
_diffrn_measured_fraction_theta_max 0.986
_diffrn_measurement_device_type 'Bruker X8 PROSPECTOR APEX2 CCD'
_diffrn_radiation_type CuK\a
_diffrn_radiation_wavelength 1.54178
_diffrn_reflns_av_R_equivalents 0.0411
_diffrn_reflns_av_unetI/netI 0.0206
_diffrn_reflns_Laue_measured_fraction_full 0.986
_diffrn_reflns_Laue_measured_fraction_max 0.986
_diffrn_reflns_limit_h_max 5
_diffrn_reflns_limit_h_min -5
_diffrn_reflns_limit_k_max 16
_diffrn_reflns_limit_k_min -16
_diffrn_reflns_limit_l_max 23
_diffrn_reflns_limit_l_min -23
_diffrn_reflns_number 19933
_diffrn_reflns_point_group_measured_fraction_full 0.986
_diffrn_reflns_point_group_measured_fraction_max 0.986
_diffrn_reflns_theta_full 67.178
_diffrn_reflns_theta_max 67.178
_diffrn_reflns_theta_min 3.831
_exptl_absorpt_coefficient_mu 2.731
_exptl_absorpt_correction_type none
_exptl_crystal_colour colourless
_exptl_crystal_density_diffrn 1.595
_exptl_crystal_description block
_exptl_crystal_F_000 616
_exptl_crystal_size_max 0.27
_exptl_crystal_size_mid 0.25
_exptl_crystal_size_min 0.22
_refine_diff_density_max 0.161
_refine_diff_density_min -0.157
_refine_diff_density_rms 0.037
_refine_ls_extinction_coef .
_refine_ls_extinction_method none
_refine_ls_goodness_of_fit_ref 1.102
_refine_ls_hydrogen_treatment constr
_refine_ls_matrix_type full
_refine_ls_number_parameters 182
_refine_ls_number_reflns 2239
_refine_ls_number_restraints 0
_refine_ls_restrained_S_all 1.102
_refine_ls_R_factor_all 0.0437
_refine_ls_R_factor_gt 0.0383
_refine_ls_shift/su_max 0.000
_refine_ls_shift/su_mean 0.000
_refine_ls_structure_factor_coef Fsqd
_refine_ls_weighting_details 'w=1/[\s^2^(Fo^2^)+(0.0603P)^2^+0.2938P] where P=(Fo^2^+2Fc^2^)/3'
_refine_ls_weighting_scheme calc
_refine_ls_wR_factor_gt 0.1100
_refine_ls_wR_factor_ref 0.1176
_reflns_Friedel_coverage 0.000
_reflns_Friedel_fraction_full .
_reflns_Friedel_fraction_max .
_reflns_number_gt 1920
_reflns_number_total 2239
_reflns_threshold_expression 'I > 2\s(I)'
_cod_data_source_file suppl_ncrs-2018-0405_suppl.cif
_cod_data_source_block shelx
_cod_database_code 8105639
_shelx_space_group_comment
;
The symmetry employed for this shelxl refinement is uniquely defined
by the following loop, which should always be used as a source of
symmetry information in preference to the above space-group names.
They are only intended as comments.
;
_olex2_refinement_description
;
1. Fixed Uiso
 At 1.2 times of:
  All C(H) groups, All N(H) groups
 At 1.5 times of:
  All C(H,H,H) groups
2.a Aromatic/amide H refined with riding coordinates:
 N1(H1), C3(H3), C7(H7), C8(H8), C9(H9)
2.b Idealised Me refined as rotating group:
 C10(H10A,H10B,H10C)
;

loop_
_space_group_symop_operation_xyz
'x, y, z'
'-x, y+1/2, -z+1/2'
'-x, -y, -z'
'x, -y-1/2, z-1/2'

loop_
_atom_site_label
_atom_site_type_symbol
_atom_site_fract_x
_atom_site_fract_y
_atom_site_fract_z
_atom_site_U_iso_or_equiv
_atom_site_adp_type
_atom_site_occupancy
_atom_site_site_symmetry_order
_atom_site_calc_flag
_atom_site_refinement_flags_posn
_atom_site_refinement_flags_adp
_atom_site_refinement_flags_occupancy
_atom_site_disorder_assembly
_atom_site_disorder_group
S1 S 1.12989(14) 0.49484(4) 0.40955(3) 0.0806(3) Uani 1 1 d . . . . .
F1 F -0.0909(3) 0.46474(11) 0.17394(8) 0.0922(5) Uani 1 1 d . . . . .
F2 F 0.2600(3) 0.46174(11) 0.10948(7) 0.0910(5) Uani 1 1 d . . . . .
F3 F -0.1212(3) 0.37171(13) 0.09074(8) 0.1029(5) Uani 1 1 d . . . . .
N1 N 1.4424(4) 0.36895(13) 0.48894(9) 0.0706(5) Uani 1 1 d . . . . .
H1 H 1.5369 0.4126 0.5122 0.085 Uiso 1 1 calc R . . . .
N2 N 1.4923(4) 0.27423(14) 0.50090(9) 0.0705(5) Uani 1 1 d . . . . .
N3 N 1.1452(3) 0.29822(11) 0.41752(7) 0.0550(4) Uani 1 1 d . . . . .
N4 N 0.9438(4) 0.26523(12) 0.36596(8) 0.0589(4) Uani 1 1 d . . . . .
C1 C 1.2355(4) 0.38815(14) 0.43840(10) 0.0598(5) Uani 1 1 d . . . . .
C2 C 1.3105(5) 0.23221(15) 0.45667(10) 0.0619(5) Uani 1 1 d . . . . .
C3 C 0.7799(4) 0.32394(15) 0.33195(10) 0.0602(5) Uani 1 1 d . . . . .
H3 H 0.7888 0.3881 0.3426 0.072 Uiso 1 1 calc R . . . .
C4 C 0.5765(4) 0.29044(14) 0.27588(9) 0.0548(4) Uani 1 1 d . . . . .
C5 C 0.4121(4) 0.35589(14) 0.23676(9) 0.0548(4) Uani 1 1 d . . . . .
C6 C 0.2257(4) 0.33152(14) 0.18070(9) 0.0573(5) Uani 1 1 d . . . . .
C7 C 0.1981(5) 0.23676(16) 0.16425(11) 0.0719(6) Uani 1 1 d . . . . .
H7 H 0.0724 0.2183 0.1271 0.086 Uiso 1 1 calc R . . . .
C8 C 0.3564(6) 0.16922(17) 0.20271(12) 0.0811(7) Uani 1 1 d . . . . .
H8 H 0.3363 0.1055 0.1914 0.097 Uiso 1 1 calc R . . . .
C9 C 0.5441(5) 0.19564(15) 0.25783(11) 0.0684(6) Uani 1 1 d . . . . .
H9 H 0.6502 0.1495 0.2832 0.082 Uiso 1 1 calc R . . . .
C10 C 1.2794(6) 0.12916(16) 0.44686(13) 0.0832(7) Uani 1 1 d . . . . .
H10A H 1.0763 0.1106 0.4518 0.125 Uiso 1 1 calc GR . . . .
H10B H 1.4126 0.0968 0.4795 0.125 Uiso 1 1 calc GR . . . .
H10C H 1.3290 0.1128 0.4030 0.125 Uiso 1 1 calc GR . . . .
C11 C 0.0687(5) 0.40661(17) 0.13883(11) 0.0680(6) Uani 1 1 d . . . . .
F0AA F 0.4372(3) 0.44835(8) 0.25276(6) 0.0739(4) Uani 1 1 d . . . . .

loop_
_atom_site_aniso_label
_atom_site_aniso_U_11
_atom_site_aniso_U_22
_atom_site_aniso_U_33
_atom_site_aniso_U_23
_atom_site_aniso_U_13
_atom_site_aniso_U_12
S1 0.0945(5) 0.0587(4) 0.0794(4) 0.0003(2) -0.0403(3) 0.0004(3)
F1 0.0795(9) 0.0961(10) 0.0994(10) 0.0110(8) -0.0007(7) 0.0237(8)
F2 0.0714(8) 0.1005(10) 0.0987(10) 0.0443(8) -0.0038(7) -0.0042(7)
F3 0.0913(10) 0.1090(12) 0.0971(10) 0.0091(9) -0.0498(8) -0.0066(8)
N1 0.0776(11) 0.0604(10) 0.0669(10) -0.0041(8) -0.0293(8) 0.0016(9)
N2 0.0799(11) 0.0613(10) 0.0646(10) -0.0010(8) -0.0236(9) 0.0068(8)
N3 0.0563(9) 0.0574(9) 0.0484(8) -0.0021(7) -0.0100(7) -0.0003(7)
N4 0.0596(9) 0.0635(10) 0.0508(9) -0.0019(7) -0.0099(7) -0.0044(8)
C1 0.0599(11) 0.0642(12) 0.0519(10) -0.0020(9) -0.0132(8) 0.0013(9)
C2 0.0669(12) 0.0615(12) 0.0543(11) 0.0018(9) -0.0094(9) 0.0059(9)
C3 0.0602(11) 0.0618(11) 0.0557(11) -0.0055(9) -0.0095(9) -0.0038(9)
C4 0.0525(10) 0.0591(10) 0.0509(10) 0.0005(8) -0.0056(8) -0.0058(8)
C5 0.0539(10) 0.0526(10) 0.0564(10) -0.0032(8) -0.0022(8) -0.0065(8)
C6 0.0528(10) 0.0628(11) 0.0541(10) 0.0040(9) -0.0068(8) -0.0059(8)
C7 0.0775(13) 0.0683(13) 0.0649(13) -0.0050(10) -0.0205(10) -0.0155(11)
C8 0.1007(17) 0.0556(12) 0.0802(15) -0.0032(11) -0.0268(13) -0.0085(12)
C9 0.0762(13) 0.0572(12) 0.0674(13) 0.0020(10) -0.0156(10) -0.0055(10)
C10 0.1043(18) 0.0613(13) 0.0783(15) -0.0017(11) -0.0207(13) 0.0035(12)
C11 0.0574(11) 0.0777(14) 0.0660(12) 0.0074(10) -0.0094(10) -0.0056(10)
F0AA 0.0824(8) 0.0555(7) 0.0790(8) -0.0087(6) -0.0174(6) -0.0005(6)

loop_
_atom_type_symbol
_atom_type_description
_atom_type_scat_dispersion_real
_atom_type_scat_dispersion_imag
_atom_type_scat_source
C C 0.0181 0.0091 'International Tables Vol C Tables 4.2.6.8 and 6.1.1.4'
H H 0.0000 0.0000 'International Tables Vol C Tables 4.2.6.8 and 6.1.1.4'
F F 0.0727 0.0534 'International Tables Vol C Tables 4.2.6.8 and 6.1.1.4'
N N 0.0311 0.0180 'International Tables Vol C Tables 4.2.6.8 and 6.1.1.4'
S S 0.3331 0.5567 'International Tables Vol C Tables 4.2.6.8 and 6.1.1.4'

loop_
_geom_angle_atom_site_label_1
_geom_angle_atom_site_label_2
_geom_angle_atom_site_label_3
_geom_angle
_geom_angle_site_symmetry_1
_geom_angle_site_symmetry_3
N2 N1 H1 122.6 . .
C1 N1 H1 122.6 . .
C1 N1 N2 114.85(17) . .
C2 N2 N1 104.13(16) . .
C1 N3 N4 133.15(16) . .
C1 N3 C2 108.52(15) . .
C2 N3 N4 118.24(16) . .
C3 N4 N3 119.19(17) . .
N1 C1 S1 126.99(16) . .
N1 C1 N3 101.94(17) . .
N3 C1 S1 131.06(14) . .
N2 C2 N3 110.56(18) . .
N2 C2 C10 126.2(2) . .
N3 C2 C10 123.23(19) . .
N4 C3 H3 120.2 . .
N4 C3 C4 119.63(19) . .
C4 C3 H3 120.2 . .
C5 C4 C3 118.99(18) . .
C5 C4 C9 117.23(17) . .
C9 C4 C3 123.76(18) . .
C4 C5 C6 123.23(18) . .
F0AA C5 C4 118.93(16) . .
F0AA C5 C6 117.83(17) . .
C5 C6 C11 120.13(18) . .
C7 C6 C5 118.06(19) . .
C7 C6 C11 121.78(19) . .
C6 C7 H7 119.9 . .
C6 C7 C8 120.3(2) . .
C8 C7 H7 119.9 . .
C7 C8 H8 119.8 . .
C9 C8 C7 120.4(2) . .
C9 C8 H8 119.8 . .
C4 C9 H9 119.6 . .
C8 C9 C4 120.7(2) . .
C8 C9 H9 119.6 . .
C2 C10 H10A 109.5 . .
C2 C10 H10B 109.5 . .
C2 C10 H10C 109.5 . .
H10A C10 H10B 109.5 . .
H10A C10 H10C 109.5 . .
H10B C10 H10C 109.5 . .
F1 C11 F2 105.95(19) . .
F1 C11 C6 112.66(18) . .
F2 C11 C6 112.16(17) . .
F3 C11 F1 106.12(18) . .
F3 C11 F2 106.70(19) . .
F3 C11 C6 112.7(2) . .

loop_
_geom_bond_atom_site_label_1
_geom_bond_atom_site_label_2
_geom_bond_distance
_geom_bond_site_symmetry_2
S1 C1 1.666(2) .
F1 C11 1.334(3) .
F2 C11 1.336(2) .
F3 C11 1.322(3) .
N1 H1 0.8600 .
N1 N2 1.372(3) .
N1 C1 1.338(2) .
N2 C2 1.293(3) .
N3 N4 1.390(2) .
N3 C1 1.385(2) .
N3 C2 1.388(2) .
N4 C3 1.265(3) .
C2 C10 1.472(3) .
C3 H3 0.9300 .
C3 C4 1.461(3) .
C4 C5 1.381(3) .
C4 C9 1.390(3) .
C5 C6 1.383(3) .
C5 F0AA 1.346(2) .
C6 C7 1.380(3) .
C6 C11 1.488(3) .
C7 H7 0.9300 .
C7 C8 1.381(3) .
C8 H8 0.9300 .
C8 C9 1.379(3) .
C9 H9 0.9300 .
C10 H10A 0.9600 .
C10 H10B 0.9600 .
C10 H10C 0.9600 .
